data_7055866
loop_
_publ_author_name
'Andrusenko, Elena V.'
'Kabin, Evgeniy V.'
'Novikov, Alexander S.'
'Bokach, Nadezhda A.'
'Starova, Galina L.'
'Kukushkin, Vadim Yu.'

_publ_section_title
;
 Metal-mediated generation of triazapentadienate-terminated di- and
 trinuclear \m2-pyrazolate NiII species and control of their nuclearity
;
_journal_issue 1
_journal_name_full 'New J. Chem.'
_journal_page_first 316
_journal_paper_doi 10.1039/C6NJ02962K
_journal_volume 41
_journal_year 2017
_chemical_formula_moiety 'C18 H30 N10 Ni2 O4'
_chemical_formula_sum 'C18 H30 N10 Ni2 O4'
_chemical_formula_weight 567.94
_chemical_name_systematic
;
 ? 
;
_space_group_crystal_system triclinic
_space_group_IT_number 2
_space_group_name_Hall '-P 1'
_space_group_name_H-M_alt 'P -1'
_symmetry_space_group_name_Hall '-P 1'
_symmetry_space_group_name_H-M 'P -1'
_atom_sites_solution_hydrogens geom
_atom_sites_solution_primary direct
_atom_sites_solution_secondary difmap
_audit_creation_date 2015-12-02
_audit_creation_method
;
  Olex2 1.2-ac2
  (compiled 2012.03.27 svn.r2268, GUI svn.r4156)
;
_audit_update_record
;
2016-07-11 deposited with the CCDC.
2016-11-15 downloaded from the CCDC.
;
_cell_angle_alpha 78.021(5)
_cell_angle_beta 75.628(5)
_cell_angle_gamma 86.402(5)
_cell_formula_units_Z 2
_cell_length_a 8.1705(4)
_cell_length_b 10.6165(7)
_cell_length_c 14.8093(8)
_cell_measurement_reflns_used 2987
_cell_measurement_temperature 100(2)
_cell_measurement_theta_max 28.7020
_cell_measurement_theta_min 3.2400
_cell_volume 1217.20(12)
_computing_cell_refinement
;
CrysAlisPro, Agilent Technologies,
Version 1.171.36.32 (release 02-08-2013 CrysAlis171 .NET)
(compiled Aug  2 2013,16:46:58)
;
_computing_data_collection
;
CrysAlisPro, Agilent Technologies,
Version 1.171.36.32 (release 02-08-2013 CrysAlis171 .NET)
(compiled Aug  2 2013,16:46:58)
;
_computing_data_reduction
;
CrysAlisPro, Agilent Technologies,
Version 1.171.36.32 (release 02-08-2013 CrysAlis171 .NET)
(compiled Aug  2 2013,16:46:58)
;
_computing_molecular_graphics
;
O. V. Dolomanov, L. J. Bourhis, R. J. Gildea, J. A. K. Howard and H. Puschmann,
OLEX2: a complete structure solution, refinement and analysis program.
J. Appl. Cryst. (2009). 42, 339-341.
;
_computing_publication_material
;
O. V. Dolomanov, L. J. Bourhis, R. J. Gildea, J. A. K. Howard and H. Puschmann,
OLEX2: a complete structure solution, refinement and analysis program.
J. Appl. Cryst. (2009). 42, 339-341.
;
_computing_structure_refinement
;
SHELXL, G.M. Sheldrick, Acta Cryst.
(2008). A64, 112-122
;
_computing_structure_solution
;
SHELXS, G.M. Sheldrick, Acta Cryst.
(2008). A64, 112-122
;
_diffrn_ambient_temperature 100(2)
_diffrn_detector_area_resol_mean 16.2096
_diffrn_measured_fraction_theta_full 0.9831
_diffrn_measured_fraction_theta_max 0.9831
_diffrn_measurement_details
;
#__ type_ start__ end____ width___ exp.time_
  1 omega   -7.00   23.00   1.0000   70.0000
omega____ theta____ kappa____ phi______ frames
    -      -17.8777  -99.0000  -60.0000 30

#__ type_ start__ end____ width___ exp.time_
  2 omega  -67.00  -40.00   1.0000   70.0000
omega____ theta____ kappa____ phi______ frames
    -      -17.8777 -178.0000   60.0000 27

#__ type_ start__ end____ width___ exp.time_
  3 omega  -93.00  -66.00   1.0000   70.0000
omega____ theta____ kappa____ phi______ frames
    -      -17.8777 -178.0000   90.0000 27

#__ type_ start__ end____ width___ exp.time_
  4 omega  -37.00   51.00   1.0000   70.0000
omega____ theta____ kappa____ phi______ frames
    -      -17.8777   57.0000  -60.0000 88

#__ type_ start__ end____ width___ exp.time_
  5 omega  -22.00    9.00   1.0000   70.0000
omega____ theta____ kappa____ phi______ frames
    -      -17.8777  -99.0000    0.0000 31

#__ type_ start__ end____ width___ exp.time_
  6 omega   -3.00   88.00   1.0000   70.0000
omega____ theta____ kappa____ phi______ frames
    -       18.8152   57.0000 -120.0000 91

#__ type_ start__ end____ width___ exp.time_
  7 omega  -50.00   38.00   1.0000   70.0000
omega____ theta____ kappa____ phi______ frames
    -       18.8152  -57.0000  -30.0000 88

#__ type_ start__ end____ width___ exp.time_
  8 omega  -39.00   36.00   1.0000   70.0000
omega____ theta____ kappa____ phi______ frames
    -       18.8152  -77.0000   90.0000 75
;
_diffrn_measurement_device_type 'Xcalibur, Eos'
_diffrn_measurement_method '\w scans'
_diffrn_orient_matrix_UB_11 -0.0346081000
_diffrn_orient_matrix_UB_12 0.0632853000
_diffrn_orient_matrix_UB_13 -0.0059967000
_diffrn_orient_matrix_UB_21 0.0576646000
_diffrn_orient_matrix_UB_22 0.0164040000
_diffrn_orient_matrix_UB_23 -0.0450285000
_diffrn_orient_matrix_UB_31 -0.0592404000
_diffrn_orient_matrix_UB_32 -0.0197783000
_diffrn_orient_matrix_UB_33 -0.0219414000
_diffrn_radiation_monochromator graphite
_diffrn_radiation_type 'Mo K\a'
_diffrn_radiation_wavelength 0.7107
_diffrn_reflns_av_R_equivalents 0.0377
_diffrn_reflns_av_unetI/netI 0.0664
_diffrn_reflns_limit_h_max 10
_diffrn_reflns_limit_h_min -10
_diffrn_reflns_limit_k_max 13
_diffrn_reflns_limit_k_min -13
_diffrn_reflns_limit_l_max 16
_diffrn_reflns_limit_l_min -18
_diffrn_reflns_number 10684
_diffrn_reflns_theta_full 26.50
_diffrn_reflns_theta_max 26.50
_diffrn_reflns_theta_min 2.57
_diffrn_source 'Enhance (Mo) X-ray Source'
_exptl_absorpt_coefficient_mu 1.592
_exptl_absorpt_correction_T_max 1.00000
_exptl_absorpt_correction_T_min 0.95484
_exptl_absorpt_correction_type multi-scan
_exptl_absorpt_process_details
;
CrysAlisPro, Agilent Technologies,
Version 1.171.36.32 (release 02-08-2013 CrysAlis171 .NET)
(compiled Aug  2 2013,16:46:58)
Empirical absorption correction using spherical harmonics,
 implemented in SCALE3 ABSPACK scaling algorithm.
;
_exptl_crystal_colour yellow
_exptl_crystal_density_diffrn 1.550
_exptl_crystal_density_method 'not measured'
_exptl_crystal_description tables
_exptl_crystal_F_000 592
_exptl_crystal_size_max 0.32
_exptl_crystal_size_mid 0.18
_exptl_crystal_size_min 0.12
_refine_diff_density_max 0.477
_refine_diff_density_min -0.354
_refine_diff_density_rms 0.082
_refine_ls_extinction_method none
_refine_ls_goodness_of_fit_ref 1.046
_refine_ls_hydrogen_treatment mixed
_refine_ls_matrix_type full
_refine_ls_number_parameters 315
_refine_ls_number_reflns 4942
_refine_ls_number_restraints 0
_refine_ls_restrained_S_all 1.046
_refine_ls_R_factor_all 0.0613
_refine_ls_R_factor_gt 0.0417
_refine_ls_shift/su_max 0.001
_refine_ls_shift/su_mean 0.000
_refine_ls_structure_factor_coef Fsqd
_refine_ls_weighting_details 'calc w=1/[\s^2^(Fo^2^)+(0.0265P)^2^+0.0000P] where P=(Fo^2^+2Fc^2^)/3'
_refine_ls_weighting_scheme calc
_refine_ls_wR_factor_gt 0.0743
_refine_ls_wR_factor_ref 0.0817
_reflns_number_gt 3850
_reflns_number_total 4942
_reflns_threshold_expression >2sigma(I)
_cod_data_source_file c6nj02962k2.cif
_cod_data_source_block eva274
_cod_depositor_comments 'Adding full bibliography for 7055865--7055869.cif.'
_cod_database_code 7055866
_chemical_oxdiff_formula 'c16 h17 n2 cl1 ni1'
_reflns_odcompleteness_completeness 98.31
_reflns_odcompleteness_iscentric 1
_reflns_odcompleteness_theta 26.32

loop_
_space_group_symop_id
_space_group_symop_operation_xyz
1 'x, y, z'
2 '-x, -y, -z'

loop_
_atom_site_label
_atom_site_type_symbol
_atom_site_fract_x
_atom_site_fract_y
_atom_site_fract_z
_atom_site_U_iso_or_equiv
_atom_site_adp_type
_atom_site_occupancy
_atom_site_symmetry_multiplicity
_atom_site_calc_flag
_atom_site_refinement_flags
Ni1 Ni 0.61700(4) 0.48879(4) 0.22644(3) 0.01508(11) Uani 1 1 d .
Ni2 Ni 0.60375(4) 0.19817(4) 0.31794(3) 0.01740(11) Uani 1 1 d .
O2 O 0.8747(2) 0.6282(2) -0.04332(14) 0.0220(5) Uani 1 1 d .
N3 N 0.7689(3) 0.5354(2) 0.10971(17) 0.0181(6) Uani 1 1 d .
H3 H 0.8719 0.5105 0.1070 0.022 Uiso 1 1 calc R
N6 N 0.7942(3) 0.4187(2) 0.28299(16) 0.0152(5) Uani 1 1 d .
N5 N 0.4592(3) 0.3086(2) 0.38618(17) 0.0172(6) Uani 1 1 d .
N4 N 0.4652(3) 0.4382(2) 0.34646(17) 0.0152(5) Uani 1 1 d .
N1 N 0.5895(3) 0.6476(2) 0.01504(17) 0.0182(6) Uani 1 1 d .
N7 N 0.7865(3) 0.2916(2) 0.32718(17) 0.0171(6) Uani 1 1 d .
N10 N 0.7490(3) 0.0936(2) 0.24748(18) 0.0225(6) Uani 1 1 d .
H10 H 0.8549 0.1004 0.2438 0.027 Uiso 1 1 calc R
N2 N 0.4420(3) 0.5560(2) 0.17211(17) 0.0200(6) Uani 1 1 d .
H2 H 0.3419 0.5447 0.2084 0.024 Uiso 1 1 calc R
O4 O 0.8437(3) -0.0440(2) 0.14962(17) 0.0359(6) Uani 1 1 d .
O1 O 0.3012(2) 0.6588(2) 0.06490(15) 0.0260(5) Uani 1 1 d .
N9 N 0.4216(3) 0.1171(2) 0.30201(18) 0.0243(6) Uani 1 1 d .
H9 H 0.3234 0.1400 0.3315 0.029 Uiso 1 1 calc R
N8 N 0.5569(3) -0.0260(2) 0.2027(2) 0.0264(7) Uani 1 1 d .
O3 O 0.2673(3) -0.0066(2) 0.24889(17) 0.0359(6) Uani 1 1 d .
C2 C 0.7372(3) 0.6018(3) 0.0311(2) 0.0176(7) Uani 1 1 d .
C7 C 0.3046(3) 0.4131(3) 0.4932(2) 0.0208(7) Uani 1 1 d .
H7 H 0.2342 0.4308 0.5490 0.025 Uiso 1 1 calc R
C16 C 1.0039(3) 0.3794(3) 0.3560(2) 0.0203(7) Uani 1 1 d .
H16 H 1.0978 0.3901 0.3784 0.024 Uiso 1 1 calc R
C14 C 0.9637(4) 0.6123(3) 0.2644(2) 0.0226(7) Uani 1 1 d .
H14A H 1.0317 0.6252 0.2004 0.034 Uiso 1 1 calc R
H14B H 1.0239 0.6411 0.3043 0.034 Uiso 1 1 calc R
H14C H 0.8599 0.6604 0.2658 0.034 Uiso 1 1 calc R
C8 C 0.3613(3) 0.2942(3) 0.4761(2) 0.0188(7) Uani 1 1 d .
C6 C 0.3722(3) 0.5025(3) 0.4112(2) 0.0168(7) Uani 1 1 d .
C18 C 0.9351(4) 0.1370(3) 0.4301(2) 0.0281(8) Uani 1 1 d .
H18A H 0.8286 0.1088 0.4722 0.042 Uiso 1 1 calc R
H18B H 1.0157 0.1418 0.4667 0.042 Uiso 1 1 calc R
H18C H 0.9750 0.0769 0.3889 0.042 Uiso 1 1 calc R
C9 C 0.3362(4) 0.1633(3) 0.5399(2) 0.0265(8) Uani 1 1 d .
H9A H 0.3510 0.0985 0.5019 0.040 Uiso 1 1 calc R
H9B H 0.2242 0.1583 0.5806 0.040 Uiso 1 1 calc R
H9C H 0.4175 0.1495 0.5781 0.040 Uiso 1 1 calc R
C10 C 0.4243(4) 0.0297(3) 0.2516(2) 0.0245(8) Uani 1 1 d .
C5 C 0.3545(4) 0.6452(3) 0.3918(2) 0.0238(7) Uani 1 1 d .
H5A H 0.4508 0.6820 0.3439 0.036 Uiso 1 1 calc R
H5B H 0.3478 0.6763 0.4491 0.036 Uiso 1 1 calc R
H5C H 0.2537 0.6696 0.3700 0.036 Uiso 1 1 calc R
C3 C 0.4519(4) 0.6189(3) 0.0850(2) 0.0188(7) Uani 1 1 d .
C12 C 0.7090(4) 0.0108(3) 0.2028(2) 0.0248(8) Uani 1 1 d .
C17 C 0.9135(3) 0.2667(3) 0.3717(2) 0.0183(7) Uani 1 1 d .
C15 C 0.9254(3) 0.4719(3) 0.3002(2) 0.0163(7) Uani 1 1 d .
C4 C 0.8467(4) 0.7041(3) -0.1308(2) 0.0277(8) Uani 1 1 d .
H4A H 0.9501 0.7096 -0.1794 0.042 Uiso 1 1 calc R
H4B H 0.8093 0.7890 -0.1215 0.042 Uiso 1 1 calc R
H4C H 0.7619 0.6642 -0.1499 0.042 Uiso 1 1 calc R
C1 C 0.3057(4) 0.7333(3) -0.0291(2) 0.0302(8) Uani 1 1 d .
H1A H 0.3710 0.6877 -0.0759 0.045 Uiso 1 1 calc R
H1B H 0.3565 0.8150 -0.0364 0.045 Uiso 1 1 calc R
H1C H 0.1927 0.7466 -0.0375 0.045 Uiso 1 1 calc R
C11 C 0.2642(5) -0.0923(3) 0.1852(3) 0.0424(10) Uani 1 1 d .
H11A H 0.3157 -0.0511 0.1211 0.064 Uiso 1 1 calc R
H11B H 0.1493 -0.1128 0.1896 0.064 Uiso 1 1 calc R
H11C H 0.3255 -0.1700 0.2025 0.064 Uiso 1 1 calc R
C13 C 0.8085(5) -0.1274(4) 0.0915(3) 0.0484(11) Uani 1 1 d .
H13A H 0.7508 -0.0793 0.0460 0.073 Uiso 1 1 calc R
H13B H 0.7386 -0.1969 0.1311 0.073 Uiso 1 1 calc R
H13C H 0.9127 -0.1616 0.0586 0.073 Uiso 1 1 calc R

loop_
_atom_site_aniso_label
_atom_site_aniso_U_11
_atom_site_aniso_U_22
_atom_site_aniso_U_33
_atom_site_aniso_U_23
_atom_site_aniso_U_13
_atom_site_aniso_U_12
Ni1 0.0165(2) 0.0174(2) 0.0102(2) 0.00029(17) -0.00330(15) -0.00178(16)
Ni2 0.0217(2) 0.0170(2) 0.0144(2) -0.00133(17) -0.00640(16) -0.00434(16)
O2 0.0242(11) 0.0255(13) 0.0116(11) 0.0032(10) -0.0006(9) -0.0028(9)
N3 0.0163(12) 0.0206(15) 0.0161(14) 0.0008(12) -0.0051(11) 0.0007(11)
N6 0.0193(13) 0.0140(13) 0.0108(13) 0.0012(11) -0.0031(10) -0.0028(10)
N5 0.0174(13) 0.0190(14) 0.0146(14) 0.0012(12) -0.0054(11) -0.0045(11)
N4 0.0166(12) 0.0150(13) 0.0137(13) 0.0000(11) -0.0047(10) -0.0034(10)
N1 0.0216(13) 0.0200(14) 0.0119(13) -0.0004(12) -0.0045(11) -0.0003(11)
N7 0.0198(13) 0.0165(14) 0.0142(14) 0.0010(11) -0.0051(11) -0.0029(11)
N10 0.0250(14) 0.0201(15) 0.0237(15) -0.0033(12) -0.0094(12) -0.0005(11)
N2 0.0186(13) 0.0254(15) 0.0130(14) 0.0009(12) -0.0021(11) -0.0015(11)
O4 0.0502(15) 0.0307(14) 0.0353(15) -0.0191(12) -0.0190(13) 0.0123(12)
O1 0.0244(11) 0.0349(14) 0.0167(12) 0.0027(11) -0.0088(10) 0.0045(10)
N9 0.0255(14) 0.0267(16) 0.0222(15) -0.0040(13) -0.0077(12) -0.0081(12)
N8 0.0381(16) 0.0199(15) 0.0261(16) -0.0021(13) -0.0186(14) -0.0013(13)
O3 0.0449(14) 0.0301(14) 0.0411(16) -0.0039(12) -0.0252(13) -0.0142(11)
C2 0.0247(16) 0.0119(16) 0.0150(17) -0.0016(13) -0.0028(13) -0.0027(13)
C7 0.0166(15) 0.035(2) 0.0112(16) -0.0059(15) -0.0013(12) -0.0054(14)
C16 0.0173(15) 0.0289(19) 0.0156(17) -0.0031(15) -0.0060(13) -0.0020(13)
C14 0.0236(16) 0.0225(18) 0.0194(18) 0.0013(15) -0.0032(13) -0.0082(14)
C8 0.0167(15) 0.0273(19) 0.0126(16) -0.0004(14) -0.0050(12) -0.0070(13)
C6 0.0149(14) 0.0245(17) 0.0135(16) -0.0038(14) -0.0075(12) -0.0024(13)
C18 0.0324(18) 0.0247(19) 0.029(2) 0.0014(16) -0.0160(16) -0.0017(15)
C9 0.0310(18) 0.030(2) 0.0158(18) 0.0017(15) -0.0036(14) -0.0124(15)
C10 0.0382(19) 0.0176(18) 0.0206(18) 0.0068(15) -0.0182(16) -0.0126(15)
C5 0.0247(17) 0.0294(19) 0.0199(18) -0.0092(15) -0.0073(14) 0.0019(14)
C3 0.0241(16) 0.0172(17) 0.0181(17) -0.0051(14) -0.0090(14) -0.0001(13)
C12 0.043(2) 0.0125(17) 0.0191(18) 0.0017(14) -0.0123(16) 0.0021(15)
C17 0.0198(15) 0.0226(18) 0.0126(16) -0.0019(14) -0.0054(13) 0.0003(13)
C15 0.0181(15) 0.0202(17) 0.0100(15) -0.0031(13) -0.0014(12) -0.0039(13)
C4 0.0339(18) 0.028(2) 0.0158(18) 0.0021(15) -0.0023(15) 0.0018(15)
C1 0.0310(18) 0.040(2) 0.0199(19) 0.0006(17) -0.0141(15) 0.0077(16)
C11 0.059(2) 0.032(2) 0.048(3) -0.0061(19) -0.032(2) -0.0164(19)
C13 0.072(3) 0.040(2) 0.047(3) -0.028(2) -0.029(2) 0.021(2)

loop_
_atom_type_symbol
_atom_type_description
_atom_type_scat_dispersion_real
_atom_type_scat_dispersion_imag
_atom_type_scat_source
C C 0.0033 0.0016 'International Tables Vol C Tables 4.2.6.8 and 6.1.1.4'
H H 0.0000 0.0000 'International Tables Vol C Tables 4.2.6.8 and 6.1.1.4'
N N 0.0061 0.0033 'International Tables Vol C Tables 4.2.6.8 and 6.1.1.4'
Ni Ni 0.3393 1.1124 'International Tables Vol C Tables 4.2.6.8 and 6.1.1.4'
O O 0.0106 0.0060 'International Tables Vol C Tables 4.2.6.8 and 6.1.1.4'

loop_
_geom_angle_atom_site_label_1
_geom_angle_atom_site_label_2
_geom_angle_atom_site_label_3
_geom_angle
N3 Ni1 N6 90.69(10)
N3 Ni1 N4 178.72(10)
N6 Ni1 N4 88.16(10)
N2 Ni1 N3 89.87(10)
N2 Ni1 N6 179.35(10)
N2 Ni1 N4 91.28(10)
N5 Ni2 N7 87.59(10)
N10 Ni2 N5 178.17(10)
N10 Ni2 N7 91.54(11)
N10 Ni2 N9 89.48(12)
N9 Ni2 N5 91.27(11)
N9 Ni2 N7 175.67(10)
C2 O2 C4 117.0(2)
Ni1 N3 H3 116.3
C2 N3 Ni1 127.3(2)
C2 N3 H3 116.3
N7 N6 Ni1 118.35(16)
C15 N6 Ni1 132.72(19)
C15 N6 N7 108.4(2)
N4 N5 Ni2 117.48(18)
C8 N5 Ni2 134.0(2)
C8 N5 N4 107.7(3)
N5 N4 Ni1 116.84(19)
C6 N4 Ni1 134.0(2)
C6 N4 N5 108.5(2)
C3 N1 C2 117.9(2)
N6 N7 Ni2 116.03(16)
C17 N7 Ni2 135.8(2)
C17 N7 N6 108.1(2)
Ni2 N10 H10 116.3
C12 N10 Ni2 127.4(2)
C12 N10 H10 116.3
Ni1 N2 H2 116.1
C3 N2 Ni1 127.8(2)
C3 N2 H2 116.1
C12 O4 C13 117.2(3)
C3 O1 C1 117.1(2)
Ni2 N9 H9 116.1
C10 N9 Ni2 127.9(2)
C10 N9 H9 116.1
C10 N8 C12 117.6(3)
C10 O3 C11 116.2(3)
N3 C2 O2 115.0(2)
N3 C2 N1 128.6(3)
N1 C2 O2 116.4(3)
C8 C7 H7 126.5
C8 C7 C6 107.0(3)
C6 C7 H7 126.5
C17 C16 H16 127.1
C15 C16 H16 127.1
C15 C16 C17 105.8(2)
H14A C14 H14B 109.5
H14A C14 H14C 109.5
H14B C14 H14C 109.5
C15 C14 H14A 109.5
C15 C14 H14B 109.5
C15 C14 H14C 109.5
N5 C8 C7 108.7(3)
N5 C8 C9 120.6(3)
C7 C8 C9 130.7(3)
N4 C6 C7 108.1(3)
N4 C6 C5 122.3(3)
C7 C6 C5 129.5(3)
H18A C18 H18B 109.5
H18A C18 H18C 109.5
H18B C18 H18C 109.5
C17 C18 H18A 109.5
C17 C18 H18B 109.5
C17 C18 H18C 109.5
C8 C9 H9A 109.5
C8 C9 H9B 109.5
C8 C9 H9C 109.5
H9A C9 H9B 109.5
H9A C9 H9C 109.5
H9B C9 H9C 109.5
N9 C10 N8 128.5(3)
N9 C10 O3 114.3(3)
N8 C10 O3 117.1(3)
C6 C5 H5A 109.5
C6 C5 H5B 109.5
C6 C5 H5C 109.5
H5A C5 H5B 109.5
H5A C5 H5C 109.5
H5B C5 H5C 109.5
N1 C3 O1 116.9(3)
N2 C3 N1 128.1(3)
N2 C3 O1 115.0(3)
N10 C12 O4 114.3(3)
N10 C12 N8 128.8(3)
N8 C12 O4 116.9(3)
N7 C17 C16 108.6(3)
N7 C17 C18 121.2(3)
C16 C17 C18 130.1(3)
N6 C15 C16 109.0(2)
N6 C15 C14 121.4(2)
C16 C15 C14 129.5(3)
O2 C4 H4A 109.5
O2 C4 H4B 109.5
O2 C4 H4C 109.5
H4A C4 H4B 109.5
H4A C4 H4C 109.5
H4B C4 H4C 109.5
O1 C1 H1A 109.5
O1 C1 H1B 109.5
O1 C1 H1C 109.5
H1A C1 H1B 109.5
H1A C1 H1C 109.5
H1B C1 H1C 109.5
O3 C11 H11A 109.5
O3 C11 H11B 109.5
O3 C11 H11C 109.5
H11A C11 H11B 109.5
H11A C11 H11C 109.5
H11B C11 H11C 109.5
O4 C13 H13A 109.5
O4 C13 H13B 109.5
O4 C13 H13C 109.5
H13A C13 H13B 109.5
H13A C13 H13C 109.5
H13B C13 H13C 109.5

loop_
_geom_bond_atom_site_label_1
_geom_bond_atom_site_label_2
_geom_bond_distance
Ni1 N3 1.852(2)
Ni1 N6 1.887(2)
Ni1 N4 1.892(2)
Ni1 N2 1.845(2)
Ni2 N5 1.875(3)
Ni2 N7 1.890(2)
Ni2 N10 1.852(3)
Ni2 N9 1.852(2)
O2 C2 1.361(3)
O2 C4 1.439(3)
N3 H3 0.8600
N3 C2 1.306(3)
N6 N7 1.370(3)
N6 C15 1.343(3)
N5 N4 1.379(3)
N5 C8 1.356(4)
N4 C6 1.344(4)
N1 C2 1.331(3)
N1 C3 1.328(4)
N7 C17 1.347(3)
N10 H10 0.8600
N10 C12 1.305(4)
N2 H2 0.8600
N2 C3 1.310(4)
O4 C12 1.360(4)
O4 C13 1.442(4)
O1 C3 1.360(3)
O1 C1 1.444(3)
N9 H9 0.8600
N9 C10 1.303(4)
N8 C10 1.324(4)
N8 C12 1.326(4)
O3 C10 1.374(3)
O3 C11 1.446(4)
C7 H7 0.9300
C7 C8 1.369(4)
C7 C6 1.390(4)
C16 H16 0.9300
C16 C17 1.394(4)
C16 C15 1.380(4)
C14 H14A 0.9600
C14 H14B 0.9600
C14 H14C 0.9600
C14 C15 1.499(4)
C8 C9 1.504(4)
C6 C5 1.488(4)
C18 H18A 0.9600
C18 H18B 0.9600
C18 H18C 0.9600
C18 C17 1.492(4)
C9 H9A 0.9600
C9 H9B 0.9600
C9 H9C 0.9600
C5 H5A 0.9600
C5 H5B 0.9600
C5 H5C 0.9600
C4 H4A 0.9600
C4 H4B 0.9600
C4 H4C 0.9600
C1 H1A 0.9600
C1 H1B 0.9600
C1 H1C 0.9600
C11 H11A 0.9600
C11 H11B 0.9600
C11 H11C 0.9600
C13 H13A 0.9600
C13 H13B 0.9600
C13 H13C 0.9600

loop_
_geom_torsion_atom_site_label_1
_geom_torsion_atom_site_label_2
_geom_torsion_atom_site_label_3
_geom_torsion_atom_site_label_4
_geom_torsion
Ni1 N3 C2 O2 176.6(2)
Ni1 N3 C2 N1 -2.5(5)
Ni1 N6 N7 Ni2 4.3(3)
Ni1 N6 N7 C17 -172.74(19)
Ni1 N6 C15 C16 171.2(2)
Ni1 N6 C15 C14 -6.2(4)
Ni1 N4 C6 C7 -170.65(19)
Ni1 N4 C6 C5 8.7(4)
Ni1 N2 C3 N1 0.9(5)
Ni1 N2 C3 O1 -179.18(19)
Ni2 N5 N4 Ni1 0.9(2)
Ni2 N5 N4 C6 -171.16(18)
Ni2 N5 C8 C7 169.6(2)
Ni2 N5 C8 C9 -8.2(4)
Ni2 N7 C17 C16 -176.2(2)
Ni2 N7 C17 C18 1.3(5)
Ni2 N10 C12 O4 174.28(19)
Ni2 N10 C12 N8 -5.9(5)
Ni2 N9 C10 N8 3.0(5)
Ni2 N9 C10 O3 -176.14(18)
N3 Ni1 N6 N7 -122.2(2)
N3 Ni1 N6 C15 67.1(3)
N3 Ni1 N4 N5 -34(5)
N3 Ni1 N4 C6 135(5)
N3 Ni1 N2 C3 -5.0(3)
N6 Ni1 N3 C2 -174.6(3)
N6 Ni1 N4 N5 -60.10(19)
N6 Ni1 N4 C6 109.4(3)
N6 Ni1 N2 C3 -155(11)
N6 N7 C17 C16 0.0(3)
N6 N7 C17 C18 177.5(3)
N5 Ni2 N7 N6 -63.3(2)
N5 Ni2 N7 C17 112.6(3)
N5 Ni2 N10 C12 -109(3)
N5 Ni2 N9 C10 174.0(3)
N5 N4 C6 C7 -0.5(3)
N5 N4 C6 C5 178.8(2)
N4 Ni1 N3 C2 160(5)
N4 Ni1 N6 N7 57.2(2)
N4 Ni1 N6 C15 -113.4(3)
N4 Ni1 N2 C3 175.5(3)
N4 N5 C8 C7 0.5(3)
N4 N5 C8 C9 -177.3(2)
N7 Ni2 N5 N4 60.41(18)
N7 Ni2 N5 C8 -107.9(3)
N7 Ni2 N10 C12 -170.2(3)
N7 Ni2 N9 C10 99.3(16)
N7 N6 C15 C16 -0.1(3)
N7 N6 C15 C14 -177.6(3)
N10 Ni2 N5 N4 -1(3)
N10 Ni2 N5 C8 -170(3)
N10 Ni2 N7 N6 115.0(2)
N10 Ni2 N7 C17 -69.0(3)
N10 Ni2 N9 C10 -4.4(3)
N2 Ni1 N3 C2 5.7(3)
N2 Ni1 N6 N7 28(11)
N2 Ni1 N6 C15 -143(11)
N2 Ni1 N4 N5 119.58(19)
N2 Ni1 N4 C6 -70.9(3)
N9 Ni2 N5 N4 -115.41(19)
N9 Ni2 N5 C8 76.3(3)
N9 Ni2 N7 N6 11.4(17)
N9 Ni2 N7 C17 -172.6(15)
N9 Ni2 N10 C12 5.6(3)
C2 N1 C3 N2 4.5(5)
C2 N1 C3 O1 -175.4(3)
C8 N5 N4 Ni1 172.11(17)
C8 N5 N4 C6 0.0(3)
C8 C7 C6 N4 0.8(3)
C8 C7 C6 C5 -178.5(3)
C6 C7 C8 N5 -0.8(3)
C6 C7 C8 C9 176.7(3)
C10 N8 C12 N10 2.4(5)
C10 N8 C12 O4 -177.8(3)
C3 N1 C2 O2 177.2(3)
C3 N1 C2 N3 -3.7(5)
C12 N8 C10 N9 -0.9(5)
C12 N8 C10 O3 178.2(3)
C17 C16 C15 N6 0.1(3)
C17 C16 C15 C14 177.3(3)
C15 N6 N7 Ni2 177.08(19)
C15 N6 N7 C17 0.0(3)
C15 C16 C17 N7 -0.1(3)
C15 C16 C17 C18 -177.2(3)
C4 O2 C2 N3 -178.4(3)
C4 O2 C2 N1 0.8(4)
C1 O1 C3 N1 -2.6(4)
C1 O1 C3 N2 177.4(3)
C11 O3 C10 N9 173.2(3)
C11 O3 C10 N8 -6.0(4)
C13 O4 C12 N10 -174.5(3)
C13 O4 C12 N8 5.7(4)
